data_4311029
loop_
_publ_author_name
'Nathan A. Eckert'
'Jeremy M. Smith'
'Rene J. Lachicotte'
'Patrick L. Holland'

_publ_section_title
;
 Low-Coordinate Iron(II) Amido Complexes of \b-Diketiminates: Synthesis,
 Structure, and Reactivity
;
_journal_name_full 'Inorganic Chemistry'
_journal_page_first 3306
_journal_page_last 3321
_journal_paper_doi 10.1021/ic035483x
_journal_volume 43
_journal_year 2004
_chemical_formula_sum 'C49 H74 Fe N4'
_chemical_formula_weight 774.97
_chemical_name_common holne39
_chemical_name_systematic
;
 ?
;
_space_group_IT_number 14
_symmetry_cell_setting monoclinic
_symmetry_space_group_name_Hall '-P 2yn'
_symmetry_space_group_name_H-M 'P 1 21/n 1'
_atom_sites_solution_hydrogens geom
_atom_sites_solution_primary direct
_atom_sites_solution_secondary difmap
_audit_creation_method SHELXL-97
_cell_angle_alpha 90.00
_cell_angle_beta 101.5440(10)
_cell_angle_gamma 90.00
_cell_formula_units_Z 4
_cell_length_a 12.3408(6)
_cell_length_b 13.3377(7)
_cell_length_c 29.7324(15)
_cell_measurement_reflns_used 11335
_cell_measurement_temperature 193(2)
_cell_measurement_theta_max 28.28
_cell_measurement_theta_min 1.68
_cell_volume 4794.9(4)
_computing_cell_refinement 'Bruker SMART'
_computing_data_collection 'Bruker SMART'
_computing_data_reduction 'Bruker SHELXTL'
_computing_molecular_graphics 'Bruker SHELXTL'
_computing_publication_material 'Bruker SHELXTL'
_computing_structure_refinement 'SHELXL-97 (Sheldrick, 1997)'
_computing_structure_solution 'SHELXS-97 (Sheldrick, 1990)'
_diffrn_ambient_temperature 193(2)
_diffrn_measured_fraction_theta_full 0.951
_diffrn_measured_fraction_theta_max 0.951
_diffrn_measurement_device_type 'CCD area detector'
_diffrn_measurement_method 'phi and omega scans'
_diffrn_radiation_monochromator graphite
_diffrn_radiation_source 'fine-focus sealed tube'
_diffrn_radiation_type MoK\a
_diffrn_radiation_wavelength 0.71073
_diffrn_reflns_av_R_equivalents 0.0324
_diffrn_reflns_av_sigmaI/netI 0.0516
_diffrn_reflns_limit_h_max 16
_diffrn_reflns_limit_h_min -16
_diffrn_reflns_limit_k_max 17
_diffrn_reflns_limit_k_min -16
_diffrn_reflns_limit_l_max 38
_diffrn_reflns_limit_l_min -26
_diffrn_reflns_number 29246
_diffrn_reflns_theta_full 28.28
_diffrn_reflns_theta_max 28.28
_diffrn_reflns_theta_min 1.68
_exptl_absorpt_coefficient_mu 0.349
_exptl_absorpt_correction_T_max 0.928
_exptl_absorpt_correction_T_min 0.878
_exptl_absorpt_correction_type empirical
_exptl_absorpt_process_details sadabs
_exptl_crystal_colour 'Burnt Orang'
_exptl_crystal_density_diffrn 1.074
_exptl_crystal_density_meas ?
_exptl_crystal_density_method 'not measured'
_exptl_crystal_description Cluster
_exptl_crystal_F_000 1688
_exptl_crystal_size_max 0.16
_exptl_crystal_size_mid 0.20
_exptl_crystal_size_min 0.24
_refine_diff_density_max 0.311
_refine_diff_density_min -0.333
_refine_diff_density_rms 0.047
_refine_ls_extinction_method none
_refine_ls_goodness_of_fit_ref 1.086
_refine_ls_hydrogen_treatment mixed
_refine_ls_matrix_type full
_refine_ls_number_parameters 506
_refine_ls_number_reflns 11335
_refine_ls_number_restraints 0
_refine_ls_restrained_S_all 1.086
_refine_ls_R_factor_all 0.1003
_refine_ls_R_factor_gt 0.0657
_refine_ls_shift/su_max 0.001
_refine_ls_shift/su_mean 0.000
_refine_ls_structure_factor_coef Fsqd
_refine_ls_weighting_details 'calc w=1/[\s^2^(Fo^2^)+(0.0513P)^2^+2.3179P] where P=(Fo^2^+2Fc^2^)/3'
_refine_ls_weighting_scheme calc
_refine_ls_wR_factor_gt 0.1269
_refine_ls_wR_factor_ref 0.1389
_reflns_number_gt 8368
_reflns_number_total 11335
_reflns_threshold_expression >2sigma(I)
_cod_data_source_file ic035483xsi20031224_095602_11.cif
_cod_data_source_block L(tBu)Fe(NHdipp)(MeCN)
_cod_depositor_comments
;
The following automatic conversions were performed:
'_symmetry_cell_setting' value 'Monoclinic' changed to 'monoclinic'
according to '/home/saulius/struct/CIF-dictionaries/cif_core.dic'
dictionary named 'cif_core.dic' version 2.4.1 from 2010-06-29.

Automatic conversion script
Id: cif_fix_enum 1527 2010-12-29 10:47:43Z saulius 

The following automatic conversions were performed:

'_exptl_crystal_density_meas' value 'na' was changed to '?' - the
value is perceived as not measured.

Automatic conversion script
Id: cif_fix_values 3008 2015-01-20 13:52:24Z robertas 
;
_cod_database_code 4311029

loop_
_symmetry_equiv_pos_as_xyz
'x, y, z'
'-x+1/2, y+1/2, -z+1/2'
'-x, -y, -z'
'x-1/2, -y-1/2, z-1/2'

loop_
_atom_site_label
_atom_site_type_symbol
_atom_site_fract_x
_atom_site_fract_y
_atom_site_fract_z
_atom_site_U_iso_or_equiv
_atom_site_adp_type
_atom_site_occupancy
_atom_site_symmetry_multiplicity
_atom_site_calc_flag
_atom_site_refinement_flags
_atom_site_disorder_assembly
_atom_site_disorder_group
Fe1 Fe 0.68012(3) 0.19696(2) 0.864899(11) 0.02698(9) Uani 1 1 d . . .
N11 N 0.52625(14) 0.25535(14) 0.85056(6) 0.0270(4) Uani 1 1 d . . .
N21 N 0.74090(15) 0.29376(14) 0.91575(6) 0.0298(4) Uani 1 1 d . . .
C11 C 0.4029(2) 0.4128(2) 0.84006(9) 0.0434(6) Uani 1 1 d . . .
C21 C 0.50727(18) 0.34961(18) 0.86218(8) 0.0315(5) Uani 1 1 d . . .
C31 C 0.5853(2) 0.40326(18) 0.89334(8) 0.0387(6) Uani 1 1 d . . .
H31A H 0.5684 0.4710 0.8948 0.046 Uiso 1 1 calc R . .
C41 C 0.6851(2) 0.37567(18) 0.92312(8) 0.0379(6) Uani 1 1 d . . .
C51 C 0.7100(3) 0.4437(2) 0.96701(11) 0.0706(11) Uani 1 1 d . . .
C61 C 0.4413(3) 0.4820(3) 0.80500(13) 0.0784(12) Uani 1 1 d . . .
H61A H 0.4657 0.4421 0.7820 0.118 Uiso 1 1 calc R . .
H61B H 0.5012 0.5231 0.8204 0.118 Uiso 1 1 calc R . .
H61C H 0.3810 0.5239 0.7907 0.118 Uiso 1 1 calc R . .
C71 C 0.3607(3) 0.4762(3) 0.87602(13) 0.0899(14) Uani 1 1 d . . .
H71A H 0.2936 0.5095 0.8619 0.135 Uiso 1 1 calc R . .
H71B H 0.4155 0.5253 0.8885 0.135 Uiso 1 1 calc R . .
H71C H 0.3467 0.4336 0.9002 0.135 Uiso 1 1 calc R . .
C81 C 0.3026(2) 0.3537(2) 0.81493(11) 0.0593(8) Uani 1 1 d . . .
H81A H 0.3226 0.3163 0.7902 0.089 Uiso 1 1 calc R . .
H81B H 0.2438 0.3993 0.8028 0.089 Uiso 1 1 calc R . .
H81C H 0.2783 0.3083 0.8360 0.089 Uiso 1 1 calc R . .
C91 C 0.6215(3) 0.4141(4) 0.99492(13) 0.124(2) Uani 1 1 d . . .
H91A H 0.5491 0.4276 0.9771 0.185 Uiso 1 1 calc R . .
H91B H 0.6325 0.4525 1.0228 0.185 Uiso 1 1 calc R . .
H91C H 0.6280 0.3440 1.0022 0.185 Uiso 1 1 calc R . .
C101 C 0.6991(5) 0.5555(3) 0.95340(19) 0.171(3) Uani 1 1 d . . .
H10A H 0.7418 0.5688 0.9304 0.256 Uiso 1 1 calc R . .
H10B H 0.7258 0.5962 0.9799 0.256 Uiso 1 1 calc R . .
H10C H 0.6228 0.5711 0.9414 0.256 Uiso 1 1 calc R . .
C111 C 0.8244(3) 0.4343(2) 0.99977(11) 0.0734(11) Uani 1 1 d . . .
H11A H 0.8817 0.4510 0.9835 0.110 Uiso 1 1 calc R . .
H11B H 0.8346 0.3667 1.0109 0.110 Uiso 1 1 calc R . .
H11C H 0.8277 0.4793 1.0252 0.110 Uiso 1 1 calc R . .
C12 C 0.44117(18) 0.18239(17) 0.83628(8) 0.0326(5) Uani 1 1 d . . .
C22 C 0.4179(2) 0.1466(2) 0.79062(9) 0.0433(6) Uani 1 1 d . . .
C32 C 0.3394(3) 0.0712(3) 0.77977(11) 0.0649(9) Uani 1 1 d . . .
H32A H 0.3227 0.0470 0.7498 0.078 Uiso 1 1 calc R . .
C42 C 0.2853(3) 0.0311(3) 0.81191(13) 0.0761(11) Uani 1 1 d . . .
H42A H 0.2319 -0.0183 0.8035 0.091 Uiso 1 1 calc R . .
C52 C 0.3112(2) 0.0646(2) 0.85654(12) 0.0610(8) Uani 1 1 d . . .
H52A H 0.2754 0.0367 0.8783 0.073 Uiso 1 1 calc R . .
C62 C 0.3898(2) 0.13958(19) 0.86983(9) 0.0396(6) Uani 1 1 d . . .
C72 C 0.4730(2) 0.1885(2) 0.75358(9) 0.0508(7) Uani 1 1 d . . .
H72A H 0.5173 0.2465 0.7664 0.061 Uiso 1 1 calc R . .
C82 C 0.3897(3) 0.2240(3) 0.71069(11) 0.0803(11) Uani 1 1 d . . .
H82A H 0.3381 0.2700 0.7198 0.120 Uiso 1 1 calc R . .
H82B H 0.3504 0.1673 0.6956 0.120 Uiso 1 1 calc R . .
H82C H 0.4287 0.2570 0.6900 0.120 Uiso 1 1 calc R . .
C92 C 0.5516(3) 0.1110(3) 0.73931(11) 0.0709(10) Uani 1 1 d . . .
H92A H 0.6057 0.0912 0.7657 0.106 Uiso 1 1 calc R . .
H92B H 0.5882 0.1399 0.7168 0.106 Uiso 1 1 calc R . .
H92C H 0.5101 0.0533 0.7265 0.106 Uiso 1 1 calc R . .
C102 C 0.4182(2) 0.1717(2) 0.91987(9) 0.0444(6) Uani 1 1 d . . .
H10D H 0.4710 0.2273 0.9224 0.053 Uiso 1 1 calc R . .
C112 C 0.4735(2) 0.0865(2) 0.95043(10) 0.0583(8) Uani 1 1 d . . .
H11D H 0.5372 0.0636 0.9395 0.087 Uiso 1 1 calc R . .
H11E H 0.4221 0.0322 0.9497 0.087 Uiso 1 1 calc R . .
H11F H 0.4958 0.1103 0.9814 0.087 Uiso 1 1 calc R . .
C122 C 0.3169(3) 0.2085(3) 0.93759(12) 0.0813(12) Uani 1 1 d . . .
H12A H 0.3402 0.2374 0.9675 0.122 Uiso 1 1 calc R . .
H12B H 0.2683 0.1530 0.9393 0.122 Uiso 1 1 calc R . .
H12C H 0.2785 0.2581 0.9170 0.122 Uiso 1 1 calc R . .
C13 C 0.85102(19) 0.27171(17) 0.94080(8) 0.0328(5) Uani 1 1 d . . .
C23 C 0.86722(19) 0.19990(19) 0.97645(8) 0.0365(5) Uani 1 1 d . . .
C33 C 0.9754(2) 0.1831(2) 1.00027(9) 0.0446(6) Uani 1 1 d . . .
H33A H 0.9877 0.1366 1.0241 0.053 Uiso 1 1 calc R . .
C43 C 1.0642(2) 0.2335(2) 0.98942(10) 0.0526(7) Uani 1 1 d . . .
H43A H 1.1351 0.2230 1.0065 0.063 Uiso 1 1 calc R . .
C53 C 1.0469(2) 0.2995(2) 0.95310(10) 0.0526(7) Uani 1 1 d . . .
H53A H 1.1073 0.3321 0.9455 0.063 Uiso 1 1 calc R . .
C63 C 0.9417(2) 0.31888(19) 0.92746(9) 0.0413(6) Uani 1 1 d . . .
C73 C 0.7736(2) 0.1430(2) 0.99070(9) 0.0404(6) Uani 1 1 d . . .
H73A H 0.7040 0.1661 0.9715 0.048 Uiso 1 1 calc R . .
C83 C 0.7675(3) 0.1615(3) 1.04097(10) 0.0607(8) Uani 1 1 d . . .
H83A H 0.7639 0.2323 1.0463 0.091 Uiso 1 1 calc R . .
H83B H 0.8320 0.1341 1.0605 0.091 Uiso 1 1 calc R . .
H83C H 0.7026 0.1297 1.0475 0.091 Uiso 1 1 calc R . .
C93 C 0.7837(2) 0.0306(2) 0.98290(9) 0.0487(7) Uani 1 1 d . . .
H93A H 0.7866 0.0185 0.9513 0.073 Uiso 1 1 calc R . .
H93B H 0.7207 -0.0033 0.9902 0.073 Uiso 1 1 calc R . .
H93C H 0.8500 0.0057 1.0022 0.073 Uiso 1 1 calc R . .
C103 C 0.9289(2) 0.3890(2) 0.88639(10) 0.0508(7) Uani 1 1 d . . .
H10E H 0.8505 0.3896 0.8715 0.061 Uiso 1 1 calc R . .
C113 C 0.9942(3) 0.3505(3) 0.85150(13) 0.0845(13) Uani 1 1 d . . .
H11G H 0.9804 0.3928 0.8248 0.127 Uiso 1 1 calc R . .
H11H H 0.9715 0.2832 0.8428 0.127 Uiso 1 1 calc R . .
H11I H 1.0717 0.3512 0.8649 0.127 Uiso 1 1 calc R . .
C123 C 0.9627(5) 0.4971(3) 0.89958(15) 0.126(2) Uani 1 1 d . . .
H12D H 0.9276 0.5185 0.9240 0.189 Uiso 1 1 calc R . .
H12E H 0.9402 0.5399 0.8734 0.189 Uiso 1 1 calc R . .
H12F H 1.0416 0.5006 0.9096 0.189 Uiso 1 1 calc R . .
N14 N 0.67012(17) 0.05246(14) 0.85788(7) 0.0383(5) Uani 1 1 d . . .
H14A H 0.6023 0.0382 0.8463 0.046 Uiso 1 1 calc R . .
C14 C 0.7281(2) -0.03681(19) 0.86403(8) 0.0389(6) Uani 1 1 d . . .
C24 C 0.8434(2) -0.0383(2) 0.86512(8) 0.0421(6) Uani 1 1 d . . .
C34 C 0.9000(3) -0.1293(2) 0.87138(10) 0.0595(8) Uani 1 1 d . . .
H34A H 0.9756 -0.1298 0.8719 0.071 Uiso 1 1 calc R . .
C44 C 0.8479(3) -0.2183(2) 0.87681(13) 0.0765(11) Uani 1 1 d . . .
H44A H 0.8872 -0.2782 0.8804 0.092 Uiso 1 1 calc R . .
C54 C 0.7363(3) -0.2171(2) 0.87680(13) 0.0734(10) Uani 1 1 d . . .
H54A H 0.7013 -0.2770 0.8812 0.088 Uiso 1 1 calc R . .
C64 C 0.6740(3) -0.1296(2) 0.87049(10) 0.0557(8) Uani 1 1 d . . .
C74 C 0.9054(2) 0.0554(2) 0.85690(10) 0.0489(7) Uani 1 1 d . . .
H74A H 0.8630 0.1127 0.8646 0.059 Uiso 1 1 calc R . .
C84 C 1.0210(3) 0.0621(3) 0.88723(15) 0.0829(12) Uani 1 1 d . . .
H84A H 1.0156 0.0558 0.9189 0.124 Uiso 1 1 calc R . .
H84B H 1.0536 0.1256 0.8825 0.124 Uiso 1 1 calc R . .
H84C H 1.0663 0.0090 0.8794 0.124 Uiso 1 1 calc R . .
C94 C 0.9101(4) 0.0647(3) 0.80612(13) 0.0892(13) Uani 1 1 d . . .
H94A H 0.8363 0.0671 0.7882 0.134 Uiso 1 1 calc R . .
H94B H 0.9483 0.0079 0.7970 0.134 Uiso 1 1 calc R . .
H94C H 0.9487 0.1251 0.8013 0.134 Uiso 1 1 calc R . .
C104 C 0.5506(3) -0.1350(2) 0.87035(15) 0.0786(11) Uani 1 1 d . . .
H10F H 0.5254 -0.0663 0.8738 0.094 Uiso 1 1 calc R . .
C114 C 0.5247(5) -0.1952(4) 0.9099(2) 0.145(2) Uani 1 1 d . . .
H11J H 0.4464 -0.1942 0.9087 0.217 Uiso 1 1 calc R . .
H11K H 0.5624 -0.1664 0.9384 0.217 Uiso 1 1 calc R . .
H11L H 0.5489 -0.2631 0.9078 0.217 Uiso 1 1 calc R . .
C124 C 0.4849(4) -0.1748(5) 0.8254(2) 0.144(2) Uani 1 1 d . . .
H12G H 0.4939 -0.1308 0.8009 0.216 Uiso 1 1 calc R . .
H12H H 0.4081 -0.1783 0.8270 0.216 Uiso 1 1 calc R . .
H12I H 0.5110 -0.2406 0.8199 0.216 Uiso 1 1 calc R . .
N15 N 0.73512(17) 0.26122(17) 0.80913(7) 0.0395(5) Uani 1 1 d . . .
C15 C 0.7560(2) 0.2998(2) 0.77866(10) 0.0567(8) Uani 1 1 d . . .
C25 C 0.7862(5) 0.3478(5) 0.73829(15) 0.143(3) Uani 1 1 d . . .
H25A H 0.8552 0.3200 0.7328 0.340 Uiso 1 1 d . . .
H25B H 0.7967 0.4184 0.7429 0.340 Uiso 1 1 d . . .
H25C H 0.729(8) 0.3358 0.7127 0.340 Uiso 1 1 d . . .

loop_
_atom_site_aniso_label
_atom_site_aniso_U_11
_atom_site_aniso_U_22
_atom_site_aniso_U_33
_atom_site_aniso_U_23
_atom_site_aniso_U_13
_atom_site_aniso_U_12
Fe1 0.02560(16) 0.02766(17) 0.02744(16) -0.00009(14) 0.00473(11) 0.00122(14)
N11 0.0248(9) 0.0313(10) 0.0235(9) -0.0012(8) 0.0017(7) -0.0004(8)
N21 0.0264(9) 0.0273(10) 0.0321(10) 0.0014(8) -0.0029(7) 0.0017(8)
C11 0.0314(13) 0.0450(15) 0.0481(15) 0.0047(12) -0.0055(11) 0.0104(12)
C21 0.0287(12) 0.0368(13) 0.0282(12) 0.0040(10) 0.0036(9) 0.0040(10)
C31 0.0388(13) 0.0269(13) 0.0441(14) -0.0022(10) -0.0065(11) 0.0084(10)
C41 0.0383(13) 0.0300(13) 0.0392(14) -0.0020(11) -0.0068(11) 0.0018(11)
C51 0.078(2) 0.0464(18) 0.066(2) -0.0309(15) -0.0361(18) 0.0237(16)
C61 0.055(2) 0.075(2) 0.092(3) 0.048(2) -0.0161(18) 0.0045(17)
C71 0.061(2) 0.105(3) 0.093(3) -0.032(2) -0.0105(19) 0.051(2)
C81 0.0354(15) 0.065(2) 0.068(2) 0.0091(16) -0.0133(14) 0.0136(14)
C91 0.083(3) 0.214(6) 0.062(2) -0.074(3) -0.011(2) 0.069(3)
C101 0.198(6) 0.041(2) 0.198(6) -0.049(3) -0.142(5) 0.039(3)
C111 0.078(2) 0.057(2) 0.064(2) -0.0279(16) -0.0382(17) 0.0172(17)
C12 0.0235(11) 0.0330(13) 0.0388(13) 0.0002(10) 0.0003(9) 0.0007(10)
C22 0.0377(14) 0.0476(16) 0.0403(15) -0.0082(12) -0.0024(11) -0.0050(12)
C32 0.0594(19) 0.070(2) 0.0568(19) -0.0173(16) -0.0088(15) -0.0229(17)
C42 0.061(2) 0.073(2) 0.085(3) -0.008(2) -0.0072(19) -0.0395(18)
C52 0.0425(16) 0.066(2) 0.074(2) 0.0091(17) 0.0101(15) -0.0174(15)
C62 0.0281(12) 0.0433(15) 0.0460(15) 0.0045(12) 0.0042(11) -0.0026(11)
C72 0.0524(16) 0.0633(19) 0.0343(14) -0.0109(13) 0.0028(12) -0.0077(15)
C82 0.078(2) 0.114(3) 0.0404(18) 0.0055(19) -0.0069(16) -0.003(2)
C92 0.083(2) 0.082(3) 0.0503(19) -0.0226(17) 0.0192(17) -0.004(2)
C102 0.0428(15) 0.0499(17) 0.0440(15) 0.0079(12) 0.0173(12) -0.0007(12)
C112 0.0496(17) 0.069(2) 0.0558(18) 0.0128(16) 0.0081(14) 0.0045(15)
C122 0.078(2) 0.109(3) 0.063(2) 0.021(2) 0.0299(19) 0.040(2)
C13 0.0297(12) 0.0293(12) 0.0348(13) 0.0003(10) -0.0049(10) 0.0019(9)
C23 0.0339(12) 0.0365(13) 0.0363(13) 0.0013(11) 0.0002(10) 0.0041(11)
C33 0.0389(14) 0.0506(17) 0.0398(14) 0.0116(12) -0.0027(11) 0.0087(12)
C43 0.0308(14) 0.0649(19) 0.0539(17) 0.0120(15) -0.0113(12) 0.0032(13)
C53 0.0310(13) 0.0596(18) 0.0607(18) 0.0127(15) -0.0061(12) -0.0072(13)
C63 0.0361(13) 0.0373(15) 0.0449(15) 0.0077(11) -0.0055(11) -0.0051(11)
C73 0.0356(13) 0.0467(16) 0.0379(14) 0.0093(11) 0.0050(11) 0.0063(11)
C83 0.065(2) 0.073(2) 0.0493(18) -0.0012(15) 0.0222(15) 0.0056(17)
C93 0.0553(17) 0.0489(17) 0.0419(15) 0.0090(13) 0.0096(13) -0.0036(14)
C103 0.0432(15) 0.0455(16) 0.0554(17) 0.0155(13) -0.0100(13) -0.0146(13)
C113 0.052(2) 0.120(3) 0.083(3) 0.057(2) 0.0184(18) 0.002(2)
C123 0.198(5) 0.061(3) 0.086(3) 0.034(2) -0.051(3) -0.058(3)
N14 0.0365(11) 0.0300(11) 0.0477(13) -0.0049(9) 0.0069(9) 0.0023(9)
C14 0.0545(16) 0.0331(13) 0.0288(12) -0.0062(10) 0.0072(11) 0.0049(12)
C24 0.0521(16) 0.0435(15) 0.0285(13) -0.0040(11) 0.0030(11) 0.0149(12)
C34 0.064(2) 0.0544(19) 0.0556(18) -0.0051(15) 0.0015(15) 0.0260(16)
C44 0.094(3) 0.041(2) 0.087(3) -0.0025(17) 0.000(2) 0.0294(18)
C54 0.098(3) 0.0346(18) 0.086(3) 0.0011(16) 0.015(2) 0.0065(17)
C64 0.074(2) 0.0348(15) 0.0600(19) -0.0066(13) 0.0175(16) 0.0022(15)
C74 0.0412(15) 0.0521(18) 0.0538(17) 0.0037(13) 0.0104(13) 0.0147(13)
C84 0.0423(18) 0.079(3) 0.120(3) 0.012(2) -0.0002(19) 0.0105(17)
C94 0.117(3) 0.089(3) 0.074(3) 0.021(2) 0.050(2) 0.024(2)
C104 0.082(3) 0.0386(18) 0.125(3) -0.0113(19) 0.044(2) -0.0102(17)
C114 0.165(5) 0.103(4) 0.202(6) 0.034(4) 0.122(5) 0.014(4)
C124 0.078(3) 0.173(6) 0.178(6) -0.059(5) 0.020(3) -0.027(3)
N15 0.0372(11) 0.0457(13) 0.0355(12) 0.0057(10) 0.0074(9) -0.0016(10)
C15 0.0547(17) 0.069(2) 0.0428(16) 0.0157(15) 0.0022(13) -0.0144(16)
C25 0.149(5) 0.203(6) 0.066(3) 0.069(3) -0.001(3) -0.085(4)

loop_
_atom_type_symbol
_atom_type_description
_atom_type_scat_dispersion_real
_atom_type_scat_dispersion_imag
_atom_type_scat_source
C C 0.0033 0.0016 'International Tables Vol C Tables 4.2.6.8 and 6.1.1.4'
H H 0.0000 0.0000 'International Tables Vol C Tables 4.2.6.8 and 6.1.1.4'
N N 0.0061 0.0033 'International Tables Vol C Tables 4.2.6.8 and 6.1.1.4'
Fe Fe 0.3463 0.8444 'International Tables Vol C Tables 4.2.6.8 and 6.1.1.4'

loop_
_geom_angle_atom_site_label_1
_geom_angle_atom_site_label_2
_geom_angle_atom_site_label_3
_geom_angle
_geom_angle_site_symmetry_1
_geom_angle_site_symmetry_3
_geom_angle_publ_flag
N14 Fe1 N21 136.33(8) . . ?
N14 Fe1 N11 108.90(8) . . ?
N21 Fe1 N11 96.00(7) . . ?
N14 Fe1 N15 110.17(9) . . ?
N21 Fe1 N15 101.58(8) . . ?
N11 Fe1 N15 96.60(8) . . ?
C21 N11 C12 124.02(19) . . ?
C21 N11 Fe1 120.97(15) . . ?
C12 N11 Fe1 113.80(14) . . ?
C41 N21 C13 123.11(19) . . ?
C41 N21 Fe1 121.44(15) . . ?
C13 N21 Fe1 115.29(14) . . ?
C81 C11 C71 105.7(3) . . ?
C81 C11 C61 107.9(2) . . ?
C71 C11 C61 109.6(3) . . ?
C81 C11 C21 116.3(2) . . ?
C71 C11 C21 111.6(2) . . ?
C61 C11 C21 105.6(2) . . ?
N11 C21 C31 121.4(2) . . ?
N11 C21 C11 124.6(2) . . ?
C31 C21 C11 113.8(2) . . ?
C21 C31 C41 133.0(2) . . ?
N21 C41 C31 121.6(2) . . ?
N21 C41 C51 126.1(2) . . ?
C31 C41 C51 111.8(2) . . ?
C101 C51 C91 110.6(4) . . ?
C101 C51 C111 105.3(3) . . ?
C91 C51 C111 107.1(3) . . ?
C101 C51 C41 110.4(3) . . ?
C91 C51 C41 104.8(3) . . ?
C111 C51 C41 118.5(3) . . ?
C62 C12 C22 120.7(2) . . ?
C62 C12 N11 118.3(2) . . ?
C22 C12 N11 120.7(2) . . ?
C32 C22 C12 117.8(3) . . ?
C32 C22 C72 119.5(3) . . ?
C12 C22 C72 122.7(2) . . ?
C42 C32 C22 122.2(3) . . ?
C52 C42 C32 119.4(3) . . ?
C42 C52 C62 121.4(3) . . ?
C52 C62 C12 118.5(2) . . ?
C52 C62 C102 119.4(2) . . ?
C12 C62 C102 122.1(2) . . ?
C22 C72 C92 110.7(3) . . ?
C22 C72 C82 113.1(3) . . ?
C92 C72 C82 109.4(3) . . ?
C62 C102 C112 111.1(2) . . ?
C62 C102 C122 112.4(2) . . ?
C112 C102 C122 109.3(2) . . ?
C63 C13 C23 120.9(2) . . ?
C63 C13 N21 118.9(2) . . ?
C23 C13 N21 120.2(2) . . ?
C33 C23 C13 117.8(2) . . ?
C33 C23 C73 118.9(2) . . ?
C13 C23 C73 123.3(2) . . ?
C43 C33 C23 121.8(2) . . ?
C53 C43 C33 119.3(2) . . ?
C43 C53 C63 122.0(3) . . ?
C53 C63 C13 118.0(2) . . ?
C53 C63 C103 119.3(2) . . ?
C13 C63 C103 122.7(2) . . ?
C23 C73 C93 111.1(2) . . ?
C23 C73 C83 112.5(2) . . ?
C93 C73 C83 109.2(2) . . ?
C63 C103 C113 110.8(3) . . ?
C63 C103 C123 113.2(3) . . ?
C113 C103 C123 109.7(3) . . ?
C14 N14 Fe1 145.25(18) . . ?
N14 C14 C24 120.4(2) . . ?
N14 C14 C64 121.2(2) . . ?
C24 C14 C64 118.4(2) . . ?
C34 C24 C14 119.3(3) . . ?
C34 C24 C74 119.0(3) . . ?
C14 C24 C74 121.6(2) . . ?
C44 C34 C24 122.3(3) . . ?
C34 C44 C54 118.7(3) . . ?
C44 C54 C64 122.4(3) . . ?
C54 C64 C14 118.8(3) . . ?
C54 C64 C104 119.1(3) . . ?
C14 C64 C104 122.1(3) . . ?
C24 C74 C94 110.4(3) . . ?
C24 C74 C84 113.3(2) . . ?
C94 C74 C84 111.3(3) . . ?
C114 C104 C124 110.0(4) . . ?
C114 C104 C64 113.0(4) . . ?
C124 C104 C64 112.2(3) . . ?
C15 N15 Fe1 174.0(2) . . ?
N15 C15 C25 178.0(5) . . ?

loop_
_geom_bond_atom_site_label_1
_geom_bond_atom_site_label_2
_geom_bond_distance
_geom_bond_site_symmetry_2
_geom_bond_publ_flag
Fe1 N14 1.940(2) . ?
Fe1 N21 2.0154(19) . ?
Fe1 N11 2.0174(18) . ?
Fe1 N15 2.097(2) . ?
N11 C21 1.337(3) . ?
N11 C12 1.432(3) . ?
N21 C41 1.333(3) . ?
N21 C13 1.443(3) . ?
C11 C81 1.531(4) . ?
C11 C71 1.534(4) . ?
C11 C61 1.536(4) . ?
C11 C21 1.569(3) . ?
C21 C31 1.393(3) . ?
C31 C41 1.414(3) . ?
C41 C51 1.569(4) . ?
C51 C101 1.544(5) . ?
C51 C91 1.550(6) . ?
C51 C111 1.552(4) . ?
C12 C62 1.406(3) . ?
C12 C22 1.414(3) . ?
C22 C32 1.389(4) . ?
C22 C72 1.512(4) . ?
C32 C42 1.378(5) . ?
C42 C52 1.376(5) . ?
C52 C62 1.394(4) . ?
C62 C102 1.520(4) . ?
C72 C92 1.534(4) . ?
C72 C82 1.544(4) . ?
C102 C112 1.527(4) . ?
C102 C122 1.532(4) . ?
C13 C63 1.408(3) . ?
C13 C23 1.413(3) . ?
C23 C33 1.398(3) . ?
C23 C73 1.512(3) . ?
C33 C43 1.378(4) . ?
C43 C53 1.377(4) . ?
C53 C63 1.392(3) . ?
C63 C103 1.521(4) . ?
C73 C93 1.526(4) . ?
C73 C83 1.532(4) . ?
C103 C113 1.524(5) . ?
C103 C123 1.530(5) . ?
N14 C14 1.382(3) . ?
C14 C24 1.418(4) . ?
C14 C64 1.437(4) . ?
C24 C34 1.394(4) . ?
C24 C74 1.510(4) . ?
C34 C44 1.375(5) . ?
C44 C54 1.377(5) . ?
C54 C64 1.390(4) . ?
C64 C104 1.523(5) . ?
C74 C94 1.527(4) . ?
C74 C84 1.530(4) . ?
C104 C114 1.510(6) . ?
C104 C124 1.514(6) . ?
N15 C15 1.116(3) . ?
C15 C25 1.473(5) . ?

loop_
_geom_torsion_atom_site_label_1
_geom_torsion_atom_site_label_2
_geom_torsion_atom_site_label_3
_geom_torsion_atom_site_label_4
_geom_torsion
_geom_torsion_site_symmetry_1
_geom_torsion_site_symmetry_2
_geom_torsion_site_symmetry_3
_geom_torsion_site_symmetry_4
_geom_torsion_publ_flag
N14 Fe1 N11 C21 165.34(16) . . . . ?
N21 Fe1 N11 C21 21.76(17) . . . . ?
N15 Fe1 N11 C21 -80.67(17) . . . . ?
N14 Fe1 N11 C12 -2.62(17) . . . . ?
N21 Fe1 N11 C12 -146.20(15) . . . . ?
N15 Fe1 N11 C12 111.37(15) . . . . ?
N14 Fe1 N21 C41 -137.02(19) . . . . ?
N11 Fe1 N21 C41 -11.5(2) . . . . ?
N15 Fe1 N21 C41 86.6(2) . . . . ?
N14 Fe1 N21 C13 47.4(2) . . . . ?
N11 Fe1 N21 C13 172.93(16) . . . . ?
N15 Fe1 N21 C13 -89.05(16) . . . . ?
C12 N11 C21 C31 151.7(2) . . . . ?
Fe1 N11 C21 C31 -15.0(3) . . . . ?
C12 N11 C21 C11 -33.5(3) . . . . ?
Fe1 N11 C21 C11 159.84(18) . . . . ?
C81 C11 C21 N11 19.2(4) . . . . ?
C71 C11 C21 N11 140.6(3) . . . . ?
C61 C11 C21 N11 -100.4(3) . . . . ?
C81 C11 C21 C31 -165.6(2) . . . . ?
C71 C11 C21 C31 -44.2(3) . . . . ?
C61 C11 C21 C31 74.8(3) . . . . ?
N11 C21 C31 C41 -10.1(4) . . . . ?
C11 C21 C31 C41 174.6(3) . . . . ?
C13 N21 C41 C31 169.7(2) . . . . ?
Fe1 N21 C41 C31 -5.5(3) . . . . ?
C13 N21 C41 C51 -18.7(4) . . . . ?
Fe1 N21 C41 C51 166.1(3) . . . . ?
C21 C31 C41 N21 22.1(5) . . . . ?
C21 C31 C41 C51 -150.6(3) . . . . ?
N21 C41 C51 C101 138.2(4) . . . . ?
C31 C41 C51 C101 -49.5(4) . . . . ?
N21 C41 C51 C91 -102.6(3) . . . . ?
C31 C41 C51 C91 69.6(3) . . . . ?
N21 C41 C51 C111 16.6(5) . . . . ?
C31 C41 C51 C111 -171.1(3) . . . . ?
C21 N11 C12 C62 -74.6(3) . . . . ?
Fe1 N11 C12 C62 92.9(2) . . . . ?
C21 N11 C12 C22 112.1(3) . . . . ?
Fe1 N11 C12 C22 -80.4(2) . . . . ?
C62 C12 C22 C32 2.8(4) . . . . ?
N11 C12 C22 C32 175.9(2) . . . . ?
C62 C12 C22 C72 -178.5(2) . . . . ?
N11 C12 C22 C72 -5.4(4) . . . . ?
C12 C22 C32 C42 -0.4(5) . . . . ?
C72 C22 C32 C42 -179.1(3) . . . . ?
C22 C32 C42 C52 -1.5(6) . . . . ?
C32 C42 C52 C62 1.0(5) . . . . ?
C42 C52 C62 C12 1.4(5) . . . . ?
C42 C52 C62 C102 -178.0(3) . . . . ?
C22 C12 C62 C52 -3.3(4) . . . . ?
N11 C12 C62 C52 -176.6(2) . . . . ?
C22 C12 C62 C102 176.1(2) . . . . ?
N11 C12 C62 C102 2.7(3) . . . . ?
C32 C22 C72 C92 -70.2(3) . . . . ?
C12 C22 C72 C92 111.1(3) . . . . ?
C32 C22 C72 C82 53.0(4) . . . . ?
C12 C22 C72 C82 -125.7(3) . . . . ?
C52 C62 C102 C112 65.3(3) . . . . ?
C12 C62 C102 C112 -114.0(3) . . . . ?
C52 C62 C102 C122 -57.7(4) . . . . ?
C12 C62 C102 C122 123.0(3) . . . . ?
C41 N21 C13 C63 -80.8(3) . . . . ?
Fe1 N21 C13 C63 94.8(2) . . . . ?
C41 N21 C13 C23 102.6(3) . . . . ?
Fe1 N21 C13 C23 -81.9(2) . . . . ?
C63 C13 C23 C33 4.8(4) . . . . ?
N21 C13 C23 C33 -178.6(2) . . . . ?
C63 C13 C23 C73 -176.8(2) . . . . ?
N21 C13 C23 C73 -0.3(4) . . . . ?
C13 C23 C33 C43 -0.7(4) . . . . ?
C73 C23 C33 C43 -179.1(3) . . . . ?
C23 C33 C43 C53 -2.5(5) . . . . ?
C33 C43 C53 C63 1.5(5) . . . . ?
C43 C53 C63 C13 2.5(4) . . . . ?
C43 C53 C63 C103 -177.2(3) . . . . ?
C23 C13 C63 C53 -5.7(4) . . . . ?
N21 C13 C63 C53 177.7(2) . . . . ?
C23 C13 C63 C103 174.0(2) . . . . ?
N21 C13 C63 C103 -2.6(4) . . . . ?
C33 C23 C73 C93 -64.4(3) . . . . ?
C13 C23 C73 C93 117.3(3) . . . . ?
C33 C23 C73 C83 58.3(3) . . . . ?
C13 C23 C73 C83 -120.0(3) . . . . ?
C53 C63 C103 C113 58.5(4) . . . . ?
C13 C63 C103 C113 -121.2(3) . . . . ?
C53 C63 C103 C123 -65.3(4) . . . . ?
C13 C63 C103 C123 115.0(4) . . . . ?
N21 Fe1 N14 C14 -51.2(3) . . . . ?
N11 Fe1 N14 C14 -172.4(3) . . . . ?
N15 Fe1 N14 C14 82.8(3) . . . . ?
Fe1 N14 C14 C24 -24.9(4) . . . . ?
Fe1 N14 C14 C64 153.7(3) . . . . ?
N14 C14 C24 C34 180.0(2) . . . . ?
C64 C14 C24 C34 1.4(4) . . . . ?
N14 C14 C24 C74 -3.7(4) . . . . ?
C64 C14 C24 C74 177.7(2) . . . . ?
C14 C24 C34 C44 -0.3(4) . . . . ?
C74 C24 C34 C44 -176.8(3) . . . . ?
C24 C34 C44 C54 -1.1(5) . . . . ?
C34 C44 C54 C64 1.5(6) . . . . ?
C44 C54 C64 C14 -0.4(5) . . . . ?
C44 C54 C64 C104 179.2(4) . . . . ?
N14 C14 C64 C54 -179.6(3) . . . . ?
C24 C14 C64 C54 -1.0(4) . . . . ?
N14 C14 C64 C104 0.7(4) . . . . ?
C24 C14 C64 C104 179.4(3) . . . . ?
C34 C24 C74 C94 84.2(3) . . . . ?
C14 C24 C74 C94 -92.2(3) . . . . ?
C34 C24 C74 C84 -41.3(4) . . . . ?
C14 C24 C74 C84 142.3(3) . . . . ?
C54 C64 C104 C114 47.5(5) . . . . ?
C14 C64 C104 C114 -132.9(4) . . . . ?
C54 C64 C104 C124 -77.5(5) . . . . ?
C14 C64 C104 C124 102.1(4) . . . . ?
N14 Fe1 N15 C15 119(2) . . . . ?
N21 Fe1 N15 C15 -92(2) . . . . ?
N11 Fe1 N15 C15 6(2) . . . . ?
Fe1 N15 C15 C25 -156(9) . . . . ?
